data_9016054
loop_
_publ_author_name
'Grigor'eva, A. A.'
'Zubkova, N. V.'
'Pekov, I. V.'
'Kolitsch, U.'
'Pushcharovsky, D. Y.'
'Vigasina, M. F.'
'Giester, G.'
'Dordevic, T.'
'Tillmanns, E.'
'Chukanov, N. V.'

_publ_section_title
;
 Crystal chemistry of elpidite from Kahn Bogdo (Mongolia)
 and its K- and Rb-exchanged forms
 Note: Rb-exchanged at 150 deg C
;
_journal_name_full 'Crystallography Reports'
_journal_page_first 832
_journal_page_last 841
_journal_paper_doi 10.1134/S1063774511050117
_journal_volume 56
_journal_year 2011
_chemical_compound_source 'Kahn Bogdo, Mongolia'
_chemical_formula_sum 'H1.816 Na0.06 O15.908 Rb1.769 Si6 Zr'
_chemical_name_mineral Elpidite-Rb
_space_group_IT_number 64
_symmetry_space_group_name_Hall '-C 2ac 2'
_symmetry_space_group_name_H-M 'C m c a'
_cell_angle_alpha 90
_cell_angle_beta 90
_cell_angle_gamma 90
_cell_formula_units_Z 8
_cell_length_a 14.2999
_cell_length_b 14.4408
_cell_length_c 14.7690
_cell_volume 3049.828
_database_code_amcsd 0018524
_exptl_crystal_density_diffrn 2.913
_cod_original_formula_sum 'Rb1.769 Na.06 Zr Si6 O15.908 H1.816'
_cod_database_code 9016054

loop_
_space_group_symop_operation_xyz
x,y,z
1/2+x,1/2+y,z
x,1/2-y,1/2+z
1/2+x,-y,1/2+z
-x,1/2+y,1/2-z
1/2-x,+y,1/2-z
-x,y,z
1/2-x,1/2+y,z
x,-y,-z
1/2+x,1/2-y,-z
x,1/2+y,1/2-z
1/2+x,+y,1/2-z
-x,1/2-y,1/2+z
1/2-x,-y,1/2+z
-x,-y,-z
1/2-x,1/2-y,-z

loop_
_atom_site_label
_atom_site_fract_x
_atom_site_fract_y
_atom_site_fract_z
_atom_site_occupancy
_atom_site_U_iso_or_equiv
_atom_site_type_symbol
_atom_site_attached_hydrogens
Rb(1) 0.50000 0.25090 0.50930 0.07900 0.03500 Rb 0
Rb(2) 0.50000 0.13663 0.58254 0.75000 0.03400 Rb 0
Rb(3) 0.00000 0.36380 0.07055 0.61000 0.03770 Rb 0
Rb(4) 0.00000 0.38600 0.07330 0.22000 0.07300 Rb 0
Rb(5) 0.50000 0.13910 0.59700 0.11000 0.09900 Rb 0
Na 0.25000 0.23600 0.75000 0.06000 0.06700 Na 0
Zr 0.25000 0.25000 0.50000 1.00000 0.01018 Zr 0
Si(1) 0.39070 0.10779 0.36275 1.00000 0.01381 Si 0
Si(2) 0.38954 0.38148 0.65364 1.00000 0.01386 Si 0
Si(3) 0.24382 0.04903 0.64483 1.00000 0.01324 Si 0
O(1) 0.15220 0.19600 0.40971 1.00000 0.02540 O 0
O(2) 0.15210 0.01643 0.36650 1.00000 0.02490 O 0
O(3) 0.25000 0.08030 0.75000 1.00000 0.02700 O 0
O(4) 0.23320 0.13556 0.58132 1.00000 0.02530 O 0
O(5) 0.00000 0.10840 0.36700 1.00000 0.02960 O 0
O(6) 0.33710 -0.01030 0.62210 1.00000 0.02490 O 0
O(7) 0.37510 0.35660 0.75949 1.00000 0.02800 O 0
O(8) 0.36240 0.18580 0.43343 1.00000 0.02230 O 0
O(9) 0.50000 0.07900 0.37750 1.00000 0.02440 O 0
Wat(1) 0.06480 0.32940 0.24360 0.40400 0.04300 O 2
Wat(2) 0.00000 0.19000 0.73300 0.10000 0.04100 O 2

loop_
_cod_changelog_entry_id
_cod_changelog_entry_author
_cod_changelog_entry_date
_cod_changelog_entry_text
1
;cod-tools version 3.8.0
Id: cif_guess_AMCSD_atom_types 9581 2023-05-17 12:35:41Z saulius
;
2023-05-23T09:21:55+03:00
;Derived atom types and hydrogen counts
from atom names that follow the AMCSD naming convention
(Wat == water, O-H == hydroxyl).
;

loop_
_cod_related_entry_id
_cod_related_entry_database
_cod_related_entry_code
1 AMCSD 0018524
